data_2015177
loop_
_publ_author_name
'Britton, Doyle'

_publ_section_title
;
 1:1 Complexes of 2,3,5,6-tetrachlorobenzene-1,4-dicarbonitrile with
 pyrene and phenanthrene: pseudo-isomorphs
;
_journal_coeditor_code LN1185
_journal_issue 11
_journal_name_full 'Acta Crystallographica Section C'
_journal_page_first o662
_journal_page_last o664
_journal_paper_doi 10.1107/S0108270105032002
_journal_volume 61
_journal_year 2005
_chemical_formula_iupac 'C8 Cl4 N2 , C14 H10'
_chemical_formula_moiety 'C8 Cl4 N2 , C14 H10'
_chemical_formula_sum 'C22 H10 Cl4 N2'
_chemical_formula_weight 444.12
_chemical_name_systematic
;
2,3,5,6-tetrachlorobenzene-1,4-dicarbonitrile--phenanthrene (1/1)
;
_space_group_IT_number 14
_symmetry_cell_setting monoclinic
_symmetry_space_group_name_Hall '-P 2yn'
_symmetry_space_group_name_H-M 'P 1 21/n 1'
_atom_sites_solution_hydrogens geom
_atom_sites_solution_primary direct
_atom_sites_solution_secondary difmap
_audit_creation_method SHELXTL
_cell_angle_alpha 90.00
_cell_angle_beta 110.600(10)
_cell_angle_gamma 90.00
_cell_formula_units_Z 2
_cell_length_a 7.1731(18)
_cell_length_b 15.599(4)
_cell_length_c 9.104(2)
_cell_measurement_reflns_used 3496
_cell_measurement_temperature 174(2)
_cell_measurement_theta_max 25.0
_cell_measurement_theta_min 2.6
_cell_volume 953.5(4)
_computing_cell_refinement 'SAINT (Bruker, 2002)'
_computing_data_collection 'SMART (Bruker, 2002)'
_computing_data_reduction SAINT
_computing_molecular_graphics SHELXTL
_computing_publication_material SHELXTL
_computing_structure_refinement SHELXTL
_computing_structure_solution 'SHELXTL (Sheldrick, 1997)'
_diffrn_ambient_temperature 174(2)
_diffrn_measured_fraction_theta_full 0.992
_diffrn_measured_fraction_theta_max 0.992
_diffrn_measurement_device_type 'Siemens SMART area-detector'
_diffrn_measurement_method \w
_diffrn_radiation_monochromator graphite
_diffrn_radiation_source 'fine-focus sealed tube'
_diffrn_radiation_type MoK\a
_diffrn_radiation_wavelength 0.71073
_diffrn_reflns_av_R_equivalents 0.032
_diffrn_reflns_av_sigmaI/netI 0.029
_diffrn_reflns_limit_h_max 8
_diffrn_reflns_limit_h_min -8
_diffrn_reflns_limit_k_max 18
_diffrn_reflns_limit_k_min -11
_diffrn_reflns_limit_l_max 10
_diffrn_reflns_limit_l_min -10
_diffrn_reflns_number 4557
_diffrn_reflns_theta_full 25.00
_diffrn_reflns_theta_max 25.00
_diffrn_reflns_theta_min 2.61
_diffrn_standards_decay_% <1
_diffrn_standards_number 0
_exptl_absorpt_coefficient_mu 0.631
_exptl_absorpt_correction_T_max 0.93
_exptl_absorpt_correction_T_min 0.86
_exptl_absorpt_correction_type multi-scan
_exptl_absorpt_process_details 'SADABS (Sheldrick, 1996; Blessing, 1995)'
_exptl_crystal_colour yellow
_exptl_crystal_density_diffrn 1.547
_exptl_crystal_density_method 'not measured'
_exptl_crystal_description needle
_exptl_crystal_F_000 448
_exptl_crystal_size_max 0.40
_exptl_crystal_size_mid 0.20
_exptl_crystal_size_min 0.12
_refine_diff_density_max 0.30
_refine_diff_density_min -0.42
_refine_ls_extinction_method none
_refine_ls_goodness_of_fit_ref 1.08
_refine_ls_hydrogen_treatment constr
_refine_ls_matrix_type full
_refine_ls_number_parameters 154
_refine_ls_number_reflns 1667
_refine_ls_number_restraints 35
_refine_ls_restrained_S_all 6.79
_refine_ls_R_factor_all 0.049
_refine_ls_R_factor_gt 0.042
_refine_ls_shift/su_max 0.001
_refine_ls_shift/su_mean 0.000
_refine_ls_structure_factor_coef Fsqd
_refine_ls_weighting_details 'calc w = 1/[\s^2^(Fo^2^)+(0.057P)^2^+0.66P] where P=(Fo^2^+2Fc^2^)/3'
_refine_ls_weighting_scheme calc
_refine_ls_wR_factor_gt 0.112
_refine_ls_wR_factor_ref 0.115
_reflns_number_gt 1415
_reflns_number_total 1667
_reflns_threshold_expression I>2\s(I)
_cod_data_source_file ln1185.cif
_cod_data_source_block II
_cod_original_sg_symbol_H-M 'P 21/n'
_cod_database_code 2015177
_cod_database_fobs_code 2015177

loop_
_symmetry_equiv_pos_as_xyz
'x, y, z'
'-x+1/2, y+1/2, -z+1/2'
'-x, -y, -z'
'x-1/2, -y-1/2, z-1/2'

loop_
_atom_site_label
_atom_site_fract_x
_atom_site_fract_y
_atom_site_fract_z
_atom_site_U_iso_or_equiv
_atom_site_adp_type
_atom_site_calc_flag
_atom_site_refinement_flags
_atom_site_occupancy
_atom_site_disorder_assembly
_atom_site_disorder_group
_atom_site_type_symbol
Cl2 0.6418(7) 0.3104(3) 0.0336(7) 0.0543(18) Uani d . 1 . . Cl
Cl3 0.4391(8) 0.3915(4) -0.2990(7) 0.064(2) Uani d . 1 . . Cl
N1 0.758(4) 0.3990(15) 0.420(3) 0.086(7) Uani d . 1 . . N
C1 0.590(2) 0.4642(10) 0.148(2) 0.039(4) Uani d . 1 . . C
C2 0.563(2) 0.4146(10) 0.014(2) 0.038(4) Uani d . 1 . . C
C3 0.473(2) 0.4506(11) -0.134(2) 0.038(4) Uani d . 1 . . C
C4 0.689(3) 0.4259(11) 0.306(2) 0.043(4) Uani d . 1 . . C
C11 1.056(3) 0.4614(15) 1.059(2) 0.026(6) Uani d PD 0.50 A -1 C
C12 1.137(3) 0.4326(16) 1.2134(19) 0.032(8) Uani d PD 0.50 A -1 C
H12 1.1432 0.4702 1.2973 0.038 Uiso calc PR 0.50 A -1 H
C13 1.208(4) 0.3502(18) 1.245(3) 0.044(9) Uani d PD 0.50 A -1 C
H13 1.2627 0.3315 1.3511 0.053 Uiso calc PR 0.50 A -1 H
C14 1.200(4) 0.2941(15) 1.126(4) 0.042(9) Uani d PD 0.50 A -1 C
H14 1.2491 0.2373 1.1495 0.051 Uiso calc PR 0.50 A -1 H
C15 1.122(4) 0.3204(19) 0.975(3) 0.035(8) Uani d PD 0.50 A -1 C
H15 1.1163 0.2816 0.8934 0.042 Uiso calc PR 0.50 A -1 H
C16 1.048(4) 0.405(2) 0.937(2) 0.032(8) Uani d PD 0.50 A -1 C
C17 0.966(3) 0.4305(14) 0.775(3) 0.036(7) Uani d PD 0.50 A -1 C
H17 0.9613 0.3914 0.6944 0.044 Uiso calc PR 0.50 A -1 H
C18 0.895(3) 0.5102(16) 0.740(2) 0.035(7) Uani d PD 0.50 A -1 C
H18 0.8413 0.5263 0.6328 0.043 Uiso calc PR 0.50 A -1 H
C19 0.897(4) 0.5723(18) 0.856(2) 0.032(8) Uani d PD 0.50 A -1 C
C20 0.820(4) 0.6564(19) 0.813(3) 0.044(9) Uani d PD 0.50 A -1 C
H20 0.7666 0.6719 0.7049 0.053 Uiso calc PR 0.50 A -1 H
C21 0.823(4) 0.7148(16) 0.924(4) 0.042(9) Uani d PD 0.50 A -1 C
H21 0.7717 0.7705 0.8918 0.051 Uiso calc PR 0.50 A -1 H
C22 0.899(4) 0.6960(16) 1.084(4) 0.035(8) Uani d PD 0.50 A -1 C
H22 0.9006 0.7372 1.1616 0.042 Uiso calc PR 0.50 A -1 H
C23 0.974(4) 0.6122(17) 1.125(2) 0.032(8) Uani d PD 0.50 A -1 C
H23 1.0270 0.5982 1.2334 0.038 Uiso calc PR 0.50 A -1 H
C24 0.978(3) 0.5471(14) 1.016(2) 0.026(6) Uani d PD 0.50 A -1 C

loop_
_atom_site_aniso_label
_atom_site_aniso_U_11
_atom_site_aniso_U_22
_atom_site_aniso_U_33
_atom_site_aniso_U_12
_atom_site_aniso_U_13
_atom_site_aniso_U_23
Cl2 0.046(3) 0.030(2) 0.098(4) 0.0036(17) 0.040(3) 0.001(2)
Cl3 0.064(3) 0.062(4) 0.073(4) -0.007(2) 0.034(3) -0.024(3)
N1 0.082(15) 0.082(16) 0.093(16) -0.007(12) 0.031(13) 0.020(13)
C1 0.029(8) 0.037(9) 0.055(10) -0.005(7) 0.022(7) -0.001(7)
C2 0.029(8) 0.029(8) 0.064(11) -0.004(6) 0.026(8) -0.003(7)
C3 0.032(8) 0.036(9) 0.055(10) -0.007(7) 0.025(8) -0.010(7)
C4 0.041(9) 0.039(9) 0.054(11) -0.006(8) 0.024(9) 0.002(8)
C11 0.019(11) 0.032(12) 0.025(19) -0.004(9) 0.007(15) 0.007(16)
C12 0.031(13) 0.034(11) 0.03(2) -0.003(9) 0.013(16) 0.002(16)
C13 0.033(12) 0.039(12) 0.06(3) 0.003(10) 0.016(15) 0.019(16)
C14 0.033(11) 0.026(11) 0.07(3) 0.001(9) 0.019(15) 0.008(13)
C15 0.030(11) 0.019(14) 0.06(3) -0.006(9) 0.020(15) -0.017(14)
C16 0.024(10) 0.026(15) 0.05(2) -0.004(9) 0.015(14) -0.004(16)
C17 0.034(16) 0.035(18) 0.039(17) -0.007(14) 0.012(14) -0.009(14)
C18 0.030(16) 0.04(2) 0.028(15) -0.007(14) 0.005(13) 0.000(13)
C19 0.031(13) 0.034(11) 0.03(2) -0.003(9) 0.013(16) 0.002(16)
C20 0.033(12) 0.039(12) 0.06(3) 0.003(10) 0.016(15) 0.019(16)
C21 0.033(11) 0.026(11) 0.07(3) 0.001(9) 0.019(15) 0.008(13)
C22 0.030(11) 0.019(14) 0.06(3) -0.006(9) 0.020(15) -0.017(14)
C23 0.024(10) 0.026(15) 0.05(2) -0.004(9) 0.015(14) -0.004(16)
C24 0.019(11) 0.032(12) 0.025(19) -0.004(9) 0.007(15) 0.007(16)

loop_
_atom_type_symbol
_atom_type_description
_atom_type_scat_dispersion_real
_atom_type_scat_dispersion_imag
_atom_type_scat_source
C C 0.0033 0.0016 'International Tables Vol C Tables 4.2.6.8 and 6.1.1.4'
H H 0.0000 0.0000 'International Tables Vol C Tables 4.2.6.8 and 6.1.1.4'
N N 0.0061 0.0033 'International Tables Vol C Tables 4.2.6.8 and 6.1.1.4'
Cl Cl 0.1484 0.1585 'International Tables Vol C Tables 4.2.6.8 and 6.1.1.4'

loop_
_geom_angle_atom_site_label_1
_geom_angle_atom_site_label_2
_geom_angle_atom_site_label_3
_geom_angle_site_symmetry_1
_geom_angle_site_symmetry_3
_geom_angle
C3 C1 C2 3_665 . 120.4(16)
C3 C1 C4 3_665 . 120.1(15)
C2 C1 C4 . . 119.5(15)
C3 C2 C1 . . 119.5(15)
C3 C2 Cl2 . . 120.8(13)
C1 C2 Cl2 . . 119.7(14)
C2 C3 C1 . 3_665 120.1(15)
C2 C3 Cl3 . . 120.4(13)
C1 C3 Cl3 3_665 . 119.5(14)
N1 C4 C1 . . 179(2)
C12 C11 C16 . . 118.9(6)
C12 C11 C24 . . 123.8(18)
C16 C11 C24 . . 117.4(18)
C13 C12 C11 . . 120.4(7)
C13 C12 H12 . . 119.8
C11 C12 H12 . . 119.8
C12 C13 C14 . . 121.1(9)
C12 C13 H13 . . 119.4
C14 C13 H13 . . 119.4
C15 C14 C13 . . 119.6(7)
C15 C14 H14 . . 120.2
C13 C14 H14 . . 120.2
C14 C15 C16 . . 121.3(6)
C14 C15 H15 . . 119.3
C16 C15 H15 . . 119.3
C15 C16 C11 . . 118.7(7)
C15 C16 C17 . . 120(2)
C11 C16 C17 . . 121(2)
C18 C17 C16 . . 119(2)
C18 C17 H17 . . 120.3
C16 C17 H17 . . 120.3
C17 C18 C19 . . 123(2)
C17 C18 H18 . . 118.3
C19 C18 H18 . . 118.3
C20 C19 C24 . . 121.1(7)
C20 C19 C18 . . 121.4(18)
C24 C19 C18 . . 117.5(19)
C21 C20 C19 . . 120.6(7)
C21 C20 H20 . . 119.7
C19 C20 H20 . . 119.7
C20 C21 C22 . . 122.6(8)
C20 C21 H21 . . 118.7
C22 C21 H21 . . 118.7
C21 C22 C23 . . 116.1(8)
C21 C22 H22 . . 122.0
C23 C22 H22 . . 122.0
C22 C23 C24 . . 125.2(6)
C22 C23 H23 . . 117.4
C24 C23 H23 . . 117.4
C19 C24 C11 . . 120.8(17)
C19 C24 C23 . . 114.5(7)
C11 C24 C23 . . 124.6(17)

loop_
_geom_bond_atom_site_label_1
_geom_bond_atom_site_label_2
_geom_bond_site_symmetry_2
_geom_bond_distance
_geom_bond_publ_flag
Cl2 C2 . 1.709(16) ?
Cl3 C3 . 1.709(16) ?
N1 C4 . 1.07(3) ?
C1 C3 3_665 1.39(2) ?
C1 C2 . 1.40(2) ?
C1 C4 . 1.49(3) ?
C2 C3 . 1.39(2) ?
C11 C12 . 1.390(6) ?
C11 C16 . 1.410(6) ?
C11 C24 . 1.449(7) ?
C12 C13 . 1.376(7) ?
C12 H12 . 0.9500 ?
C13 C14 . 1.381(7) ?
C13 H13 . 0.9500 ?
C14 C15 . 1.350(7) ?
C14 H14 . 0.9500 ?
C15 C16 . 1.414(7) ?
C15 H15 . 0.9500 ?
C16 C17 . 1.43(3) ?
C17 C18 . 1.338(7) ?
C17 H17 . 0.9500 ?
C18 C19 . 1.43(3) ?
C18 H18 . 0.9500 ?
C19 C20 . 1.422(7) ?
C19 C24 . 1.425(7) ?
C20 C21 . 1.357(7) ?
C20 H20 . 0.9500 ?
C21 C22 . 1.398(7) ?
C21 H21 . 0.9500 ?
C22 C23 . 1.413(7) ?
C22 H22 . 0.9500 ?
C23 C24 . 1.424(7) ?
C23 H23 . 0.9500 ?

loop_
_geom_torsion_atom_site_label_1
_geom_torsion_atom_site_label_2
_geom_torsion_atom_site_label_3
_geom_torsion_atom_site_label_4
_geom_torsion_site_symmetry_1
_geom_torsion_site_symmetry_4
_geom_torsion
C3 C1 C2 C3 3_665 . -1(2)
C4 C1 C2 C3 . . -179.1(14)
C3 C1 C2 Cl2 3_665 . 179.8(11)
C4 C1 C2 Cl2 . . 1(2)
C1 C2 C3 C1 . 3_665 1(2)
Cl2 C2 C3 C1 . 3_665 -179.8(11)
C1 C2 C3 Cl3 . . 180.0(11)
Cl2 C2 C3 Cl3 . . -0.3(19)
C16 C11 C12 C13 . . -0.1(9)
C24 C11 C12 C13 . . 179.9(9)
C11 C12 C13 C14 . . -0.1(10)
C12 C13 C14 C15 . . 0(2)
C13 C14 C15 C16 . . 0(3)
C14 C15 C16 C11 . . 0(3)
C14 C15 C16 C17 . . 180.0(18)
C12 C11 C16 C15 . . 0.3(19)
C24 C11 C16 C15 . . -179.7(15)
C12 C11 C16 C17 . . 180.0(13)
C24 C11 C16 C17 . . 0(2)
C15 C16 C17 C18 . . 179.7(18)
C11 C16 C17 C18 . . 0(3)
C16 C17 C18 C19 . . 0(3)
C17 C18 C19 C20 . . 179.9(18)
C17 C18 C19 C24 . . 0(3)
C24 C19 C20 C21 . . 0(3)
C18 C19 C20 C21 . . -179.8(18)
C19 C20 C21 C22 . . 0(3)
C20 C21 C22 C23 . . 0(3)
C21 C22 C23 C24 . . 0(3)
C20 C19 C24 C11 . . -179.9(15)
C18 C19 C24 C11 . . 0(3)
C20 C19 C24 C23 . . 0(3)
C18 C19 C24 C23 . . 180.0(17)
C12 C11 C24 C19 . . 180.0(12)
C16 C11 C24 C19 . . 0(2)
C12 C11 C24 C23 . . 0(2)
C16 C11 C24 C23 . . -179.9(18)
C22 C23 C24 C19 . . 0(3)
C22 C23 C24 C11 . . 179.8(16)
